data_7124273
loop_
_publ_author_name
'Wang, Baolin'
'Koshino, Kota'
'Kinjo, Rei'

_publ_section_title
;
 Bicyclic (amino)(borata)carbene derived from diazadiborinine and
 isonitrile
;
_journal_name_full 'Chemical Communications'
_journal_paper_doi 10.1039/C9CC06453B
_journal_year 2019
_chemical_formula_sum 'C40 H36 B2 N6'
_chemical_formula_weight 622.37
_space_group_crystal_system monoclinic
_space_group_IT_number 14
_space_group_name_Hall '-P 2ybc'
_space_group_name_H-M_alt 'P 1 21/c 1'
_symmetry_space_group_name_Hall '-P 2ybc'
_symmetry_space_group_name_H-M 'P 1 21/c 1'
_atom_sites_solution_hydrogens mixed
_audit_update_record
;
2019-08-20 deposited with the CCDC.    2019-10-04 downloaded from the CCDC.
;
_cell_angle_alpha 90
_cell_angle_beta 102.163(4)
_cell_angle_gamma 90
_cell_formula_units_Z 4
_cell_length_a 11.2990(18)
_cell_length_b 11.6148(18)
_cell_length_c 25.321(4)
_cell_measurement_reflns_used 3577
_cell_measurement_temperature 103.(2)
_cell_measurement_theta_max 24.6660
_cell_measurement_theta_min 2.4048
_cell_volume 3248.4(9)
_computing_cell_refinement 'SAINT V8.35A (Bruker AXS Inc., 2015)'
_computing_data_collection 'APEX3 (Bruker AXS Inc., 2015)'
_computing_data_reduction 'SAINT V8.35A (Bruker AXS Inc., 2015)'
_computing_molecular_graphics 'XP (Bruker AXS Inc., 2015)'
_computing_publication_material 'APEX3 (Bruker AXS Inc., 2015)'
_computing_structure_refinement 'SHELXL-2014/7 (Sheldrick, 2014)'
_computing_structure_solution 'XS, VERSION 2013/1'
_diffrn_ambient_temperature 103.(2)
_diffrn_detector_area_resol_mean 8.3333
_diffrn_measured_fraction_theta_full 0.988
_diffrn_measured_fraction_theta_max 0.988
_diffrn_measurement_device_type 'CCD area detector'
_diffrn_measurement_method 'phi and omega scans'
_diffrn_radiation_monochromator graphite
_diffrn_radiation_type MoK\a
_diffrn_radiation_wavelength 0.71073
_diffrn_reflns_av_R_equivalents 0.0581
_diffrn_reflns_av_unetI/netI 0.0635
_diffrn_reflns_limit_h_max 14
_diffrn_reflns_limit_h_min -13
_diffrn_reflns_limit_k_max 15
_diffrn_reflns_limit_k_min -15
_diffrn_reflns_limit_l_max 33
_diffrn_reflns_limit_l_min -31
_diffrn_reflns_number 26885
_diffrn_reflns_theta_full 28.04
_diffrn_reflns_theta_max 28.04
_diffrn_reflns_theta_min 1.65
_diffrn_source 'fine-focus sealed tube'
_diffrn_source_type 'Bruker KappaCCD'
_exptl_absorpt_coefficient_mu 0.076
_exptl_absorpt_correction_T_max 0.98
_exptl_absorpt_correction_T_min 0.85
_exptl_absorpt_correction_type multi-scan
_exptl_absorpt_process_details
;
SADABS-2014/5 - Bruker AXS area detector scaling and absorption correction
;
_exptl_crystal_colour colourless
_exptl_crystal_density_diffrn 1.273
_exptl_crystal_density_method 'not measured'
_exptl_crystal_description block
_exptl_crystal_F_000 1312
_exptl_crystal_size_max 0.360
_exptl_crystal_size_mid 0.320
_exptl_crystal_size_min 0.260
_refine_diff_density_max 0.298
_refine_diff_density_min -0.257
_refine_ls_extinction_method none
_refine_ls_goodness_of_fit_ref 1.130
_refine_ls_hydrogen_treatment mixed
_refine_ls_matrix_type full
_refine_ls_number_parameters 438
_refine_ls_number_reflns 7780
_refine_ls_number_restraints 0
_refine_ls_restrained_S_all 1.130
_refine_ls_R_factor_all 0.1141
_refine_ls_R_factor_gt 0.0709
_refine_ls_shift/su_max 0.001
_refine_ls_shift/su_mean 0.000
_refine_ls_structure_factor_coef Fsqd
_refine_ls_weighting_details 'w=1/[\s^2^(Fo^2^)+(0.0305P)^2^+2.8984P] where P=(Fo^2^+2Fc^2^)/3'
_refine_ls_weighting_scheme calc
_refine_ls_wR_factor_gt 0.1362
_refine_ls_wR_factor_ref 0.1516
_reflns_number_gt 5201
_reflns_number_total 7780
_reflns_threshold_expression 'I > 2\s(I)'
_cod_data_source_file c9cc06453b2.cif
_cod_data_source_block rei418s
_cod_depositor_comments
;
The following automatic conversions were performed:

'_exptl_absorpt_correction_type' value 'Multi-Scan' changed to
'multi-scan' according to
/home/data/users/saulius/crontab/automatic-downloads/rss-feeds/RSC/lib/dictionaries/cif_core.dic
dictionary named 'cif_core.dic' version 2.4.2 from 2011-04-26.

Automatic conversion script
Id: cif_fix_values 4973 2017-02-22 13:04:09Z antanas 
;
_cod_database_code 7124273

loop_
_space_group_symop_operation_xyz
'x, y, z'
'-x, y+1/2, -z+1/2'
'-x, -y, -z'
'x, -y-1/2, z-1/2'

loop_
_atom_site_type_symbol
_atom_site_label
_atom_site_fract_x
_atom_site_fract_y
_atom_site_fract_z
_atom_site_U_iso_or_equiv
_atom_site_adp_type
_atom_site_calc_flag
_atom_site_refinement_flags_adp
_atom_site_refinement_flags_posn
_atom_site_occupancy
B B1 0.9206(2) 0.2355(2) 0.10819(10) 0.0221(6) Uani d . . 1
B B2 0.8931(2) 0.4653(2) 0.13377(10) 0.0213(6) Uani d . . 1
C C1 0.8561(2) 0.3046(2) 0.00369(9) 0.0245(5) Uani d . . 1
H H1 0.8631 0.2342 -0.0146 0.029 Uiso calc U R 1
C C2 0.8367(2) 0.4092(2) -0.01922(9) 0.0272(5) Uani d . . 1
H H2 0.8262 0.4264 -0.0566 0.033 Uiso calc U R 1
C C3 0.8162(2) 0.6089(2) 0.01135(10) 0.0312(6) Uani d . . 1
H H3A 0.7301 0.6236 -0.0032 0.047 Uiso calc U R 1
H H3B 0.8635 0.634 -0.0149 0.047 Uiso calc U R 1
H H3C 0.8423 0.6517 0.0451 0.047 Uiso calc U R 1
C C4 0.85175(19) 0.43041(19) 0.06943(8) 0.0186(5) Uani d . . 1
C C5 0.7502(2) 0.3848(2) 0.19890(10) 0.0308(6) Uani d . . 1
H H5 0.7276 0.4546 0.2136 0.037 Uiso calc U R 1
C C6 0.7163(3) 0.2786(2) 0.20970(10) 0.0355(6) Uani d . . 1
H H6 0.6649 0.2591 0.2336 0.043 Uiso calc U R 1
C C7 0.7518(3) 0.0782(2) 0.18012(12) 0.0409(7) Uani d . . 1
H H7A 0.6862 0.0563 0.1499 0.061 Uiso calc U R 1
H H7B 0.7308 0.0551 0.2142 0.061 Uiso calc U R 1
H H7C 0.8268 0.0396 0.1764 0.061 Uiso calc U R 1
C C8 0.8354(2) 0.2621(2) 0.15058(9) 0.0240(5) Uani d . . 1
C C9 0.9337(2) 0.1011(2) 0.09642(9) 0.0251(5) Uani d . . 1
C C10 1.0179(2) 0.0370(2) 0.13384(10) 0.0286(6) Uani d . . 1
H H10 1.0679 0.0764 0.1631 0.034 Uiso calc U R 1
C C11 1.0310(3) -0.0806(2) 0.12981(12) 0.0369(6) Uani d . . 1
H H11 1.0885 -0.1208 0.1562 0.044 Uiso calc U R 1
C C12 0.9608(3) -0.1390(2) 0.08776(12) 0.0416(7) Uani d . . 1
H H12 0.971 -0.2196 0.0841 0.05 Uiso calc U R 1
C C13 0.8745(3) -0.0801(2) 0.05032(12) 0.0436(7) Uani d . . 1
H H13 0.8245 -0.1207 0.0214 0.052 Uiso calc U R 1
C C14 0.8610(2) 0.0383(2) 0.05513(10) 0.0323(6) Uani d . . 1
H H14 0.8006 0.0773 0.0296 0.039 Uiso calc U R 1
C C15 0.8639(2) 0.5880(2) 0.15706(9) 0.0229(5) Uani d . . 1
C C16 0.9308(2) 0.6261(2) 0.20684(9) 0.0288(6) Uani d . . 1
H H16 1.0005 0.5839 0.2238 0.035 Uiso calc U R 1
C C17 0.8990(3) 0.7231(2) 0.23214(10) 0.0354(6) Uani d . . 1
H H17 0.948 0.748 0.2654 0.043 Uiso calc U R 1
C C18 0.7964(3) 0.7840(2) 0.20928(11) 0.0374(7) Uani d . . 1
H H18 0.7746 0.851 0.2265 0.045 Uiso calc U R 1
C C19 0.7256(3) 0.7468(2) 0.16120(11) 0.0351(6) Uani d . . 1
H H19 0.6536 0.7871 0.1455 0.042 Uiso calc U R 1
C C20 0.7597(2) 0.6498(2) 0.13565(10) 0.0262(5) Uani d . . 1
H H20 0.71 0.6252 0.1025 0.031 Uiso calc U R 1
C C21 1.0445(2) 0.3070(2) 0.13055(9) 0.0214(5) Uani d . . 1
C C22 1.1627(2) 0.2918(2) 0.12720(9) 0.0231(5) Uani d . . 1
C C23 1.2239(2) 0.3988(2) 0.13925(9) 0.0243(5) Uani d . . 1
C C24 1.1368(2) 0.4792(2) 0.14965(8) 0.0235(5) Uani d . . 1
C C25 1.1685(2) 0.5943(2) 0.15883(9) 0.0281(6) Uani d . . 1
H H25 1.1105 0.6489 0.1654 0.034 Uiso calc U R 1
C C26 1.2854(2) 0.6281(2) 0.15830(10) 0.0331(6) Uani d . . 1
H H26 1.3077 0.7066 0.1645 0.04 Uiso calc U R 1
C C27 1.3717(2) 0.5486(2) 0.14873(10) 0.0348(7) Uani d . . 1
H H27 1.4517 0.5738 0.1488 0.042 Uiso calc U R 1
C C28 1.3423(2) 0.4346(2) 0.13932(9) 0.0314(6) Uani d . . 1
H H28 1.4012 0.381 0.133 0.038 Uiso calc U R 1
C C29 1.2961(2) 0.1202(2) 0.14011(11) 0.0319(6) Uani d . . 1
C C30 1.3223(3) 0.0134(2) 0.12085(13) 0.0419(7) Uani d . . 1
H H30 1.2827 -0.0104 0.0857 0.05 Uiso calc U R 1
C C31 1.4061(3) -0.0588(3) 0.15258(16) 0.0549(10) Uani d . . 1
H H31 1.424 -0.1313 0.1388 0.066 Uiso calc U R 1
C C32 1.4632(3) -0.0266(3) 0.20361(16) 0.0618(11) Uani d . . 1
H H32 1.5196 -0.0767 0.2255 0.074 Uiso calc U R 1
C C33 1.4376(3) 0.0798(3) 0.22279(14) 0.0551(9) Uani d . . 1
H H33 1.4777 0.103 0.258 0.066 Uiso calc U R 1
C C34 1.3548(2) 0.1532(3) 0.19168(11) 0.0380(7) Uani d . . 1
H H34 1.3382 0.226 0.2056 0.046 Uiso calc U R 1
C C35 0.4869(3) 0.7785(3) 0.93221(14) 0.0560(9) Uani d . . 1
H H35 0.4883 0.7986 0.896 0.067 Uiso calc U R 1
C C36 0.4441(3) 0.6735(4) 0.94354(16) 0.0664(11) Uani d . . 1
H H36 0.4161 0.6202 0.9152 0.08 Uiso calc U R 1
C C37 0.4415(3) 0.6448(3) 0.99659(15) 0.0548(9) Uani d . . 1
H H37 0.4121 0.5716 1.0047 0.066 Uiso calc U R 1
C C38 0.4814(3) 0.7223(3) 1.03684(14) 0.0514(8) Uani d . . 1
H H38 0.4786 0.7034 1.0731 0.062 Uiso calc U R 1
C C39 0.5249(3) 0.8262(3) 1.02550(14) 0.0611(10) Uani d . . 1
H H39 0.5536 0.8793 1.0538 0.073 Uiso calc U R 1
C C40 0.5276(3) 0.8547(3) 0.97308(14) 0.0598(10) Uani d . . 1
H H40 0.558 0.9276 0.9653 0.072 Uiso calc U R 1
N N1 0.86396(17) 0.31773(16) 0.05834(7) 0.0211(4) Uani d . . 1
N N2 0.83482(17) 0.48683(17) 0.02167(7) 0.0238(4) Uani d . . 1
N N3 0.82430(18) 0.37357(17) 0.16234(7) 0.0244(4) Uani d . . 1
N N4 0.76917(19) 0.20250(18) 0.17982(8) 0.0304(5) Uani d . . 1
N N5 1.02752(17) 0.42176(16) 0.14548(7) 0.0212(4) Uani d . . 1
N N6 1.21318(19) 0.19228(18) 0.10729(8) 0.0277(5) Uani d . . 1
H H1N 1.160(3) 0.154(2) 0.0809(11) 0.042 Uiso d U . 1

loop_
_atom_site_aniso_label
_atom_site_aniso_U_11
_atom_site_aniso_U_22
_atom_site_aniso_U_33
_atom_site_aniso_U_12
_atom_site_aniso_U_13
_atom_site_aniso_U_23
B1 0.0216(14) 0.0231(14) 0.0224(13) 0.0008(11) 0.0065(10) 0.0013(11)
B2 0.0235(14) 0.0239(14) 0.0170(12) -0.0012(11) 0.0059(10) 0.0019(10)
C1 0.0222(13) 0.0322(14) 0.0194(11) -0.0007(10) 0.0051(9) -0.0043(10)
C2 0.0235(13) 0.0390(15) 0.0194(12) -0.0047(11) 0.0054(9) -0.0013(10)
C3 0.0360(15) 0.0317(14) 0.0260(13) -0.0050(12) 0.0069(11) 0.0053(11)
C4 0.0156(11) 0.0212(12) 0.0193(11) 0.0001(9) 0.0043(8) 0.0019(9)
C5 0.0305(14) 0.0381(15) 0.0280(13) 0.0026(12) 0.0161(11) 0.0044(11)
C6 0.0397(16) 0.0400(16) 0.0324(14) 0.0051(13) 0.0208(12) 0.0061(12)
C7 0.0424(17) 0.0312(15) 0.0530(18) -0.0003(13) 0.0190(14) 0.0097(13)
C8 0.0218(13) 0.0282(13) 0.0225(12) -0.0010(10) 0.0057(9) 0.0071(10)
C9 0.0240(13) 0.0251(13) 0.0286(13) -0.0005(10) 0.0113(10) 0.0010(10)
C10 0.0264(14) 0.0256(13) 0.0346(14) -0.0035(11) 0.0082(11) -0.0001(11)
C11 0.0343(16) 0.0271(14) 0.0497(17) 0.0019(12) 0.0095(13) 0.0050(12)
C12 0.0460(19) 0.0237(14) 0.0570(19) -0.0027(13) 0.0146(15) -0.0014(13)
C13 0.0521(19) 0.0321(15) 0.0445(17) -0.0130(14) 0.0053(14) -0.0091(13)
C14 0.0333(15) 0.0281(14) 0.0351(14) -0.0049(11) 0.0062(11) 0.0019(11)
C15 0.0280(13) 0.0215(12) 0.0216(12) -0.0023(10) 0.0104(9) -0.0001(9)
C16 0.0305(14) 0.0339(14) 0.0231(12) 0.0016(11) 0.0082(10) -0.0017(10)
C17 0.0489(18) 0.0339(15) 0.0264(14) -0.0062(13) 0.0144(12) -0.0066(11)
C18 0.058(2) 0.0214(13) 0.0395(16) 0.0004(13) 0.0258(14) -0.0037(11)
C19 0.0414(17) 0.0282(14) 0.0393(15) 0.0108(12) 0.0167(12) 0.0049(12)
C20 0.0302(14) 0.0244(13) 0.0249(12) 0.0011(10) 0.0076(10) 0.0017(10)
C21 0.0230(12) 0.0237(12) 0.0177(11) 0.0030(10) 0.0051(9) 0.0032(9)
C22 0.0235(13) 0.0275(13) 0.0183(11) 0.0017(10) 0.0049(9) 0.0051(9)
C23 0.0232(13) 0.0330(14) 0.0166(11) -0.0012(11) 0.0037(9) 0.0040(10)
C24 0.0247(13) 0.0336(13) 0.0120(10) -0.0019(10) 0.0035(9) 0.0038(9)
C25 0.0332(14) 0.0332(14) 0.0181(12) -0.0054(11) 0.0058(10) -0.0026(10)
C26 0.0375(16) 0.0403(16) 0.0222(13) -0.0155(13) 0.0079(11) -0.0037(11)
C27 0.0288(15) 0.0541(18) 0.0219(13) -0.0162(13) 0.0063(10) -0.0013(12)
C28 0.0226(13) 0.0496(17) 0.0227(13) -0.0006(12) 0.0065(10) 0.0038(11)
C29 0.0211(13) 0.0377(15) 0.0399(15) 0.0047(11) 0.0136(11) 0.0134(12)
C30 0.0299(16) 0.0381(16) 0.062(2) 0.0060(13) 0.0202(13) 0.0115(14)
C31 0.0321(17) 0.0418(18) 0.100(3) 0.0117(14) 0.0346(18) 0.0287(18)
C32 0.0250(17) 0.071(3) 0.091(3) 0.0163(16) 0.0172(17) 0.052(2)
C33 0.0254(16) 0.084(3) 0.055(2) 0.0023(17) 0.0060(13) 0.0328(19)
C34 0.0241(14) 0.0529(18) 0.0381(15) 0.0057(13) 0.0088(11) 0.0160(13)
C35 0.0371(19) 0.086(3) 0.0470(19) 0.0137(18) 0.0138(15) 0.0102(19)
C36 0.0230(17) 0.108(3) 0.073(3) -0.0080(19) 0.0216(16) -0.030(2)
C37 0.0242(16) 0.059(2) 0.087(3) -0.0087(15) 0.0238(16) -0.0006(19)
C38 0.0427(19) 0.060(2) 0.0510(19) -0.0055(16) 0.0091(15) 0.0119(16)
C39 0.079(3) 0.058(2) 0.0451(19) -0.0105(19) 0.0107(17) 0.0086(16)
C40 0.075(3) 0.052(2) 0.056(2) 0.0058(19) 0.0235(19) 0.0181(17)
N1 0.0191(10) 0.0255(10) 0.0196(10) 0.0001(8) 0.0058(7) -0.0001(8)
N2 0.0211(11) 0.0279(11) 0.0225(10) -0.0017(9) 0.0047(8) 0.0040(8)
N3 0.0247(11) 0.0296(11) 0.0208(10) 0.0023(9) 0.0091(8) 0.0029(8)
N4 0.0321(12) 0.0257(11) 0.0355(12) 0.0005(9) 0.0117(9) 0.0085(9)
N5 0.0234(10) 0.0231(10) 0.0178(9) -0.0024(8) 0.0060(7) 0.0011(8)
N6 0.0246(11) 0.0305(12) 0.0279(11) 0.0063(9) 0.0054(9) 0.0014(9)

loop_
_atom_type_symbol
_atom_type_description
_atom_type_scat_dispersion_real
_atom_type_scat_dispersion_imag
_atom_type_scat_source
C C 0.0033 0.0016 'International Tables Vol C Tables 4.2.6.8 and 6.1.1.4'
H H 0.0000 0.0000 'International Tables Vol C Tables 4.2.6.8 and 6.1.1.4'
B B 0.0013 0.0007 'International Tables Vol C Tables 4.2.6.8 and 6.1.1.4'
N N 0.0061 0.0033 'International Tables Vol C Tables 4.2.6.8 and 6.1.1.4'

loop_
_geom_angle_atom_site_label_1
_geom_angle_atom_site_label_2
_geom_angle_atom_site_label_3
_geom_angle
C9 B1 N1 118.08(19)
C9 B1 C8 113.6(2)
N1 B1 C8 102.36(18)
C9 B1 C21 117.2(2)
N1 B1 C21 98.15(18)
C8 B1 C21 105.15(19)
N5 B2 N3 104.27(18)
N5 B2 C15 118.9(2)
N3 B2 C15 105.74(18)
N5 B2 C4 99.75(18)
N3 B2 C4 102.86(18)
C15 B2 C4 123.0(2)
C2 C1 N1 107.7(2)
C1 C2 N2 107.1(2)
N1 C4 N2 106.53(19)
N1 C4 B2 115.04(18)
N2 C4 B2 136.2(2)
C6 C5 N3 106.9(2)
C5 C6 N4 107.6(2)
N3 C8 N4 106.5(2)
N3 C8 B1 115.4(2)
N4 C8 B1 138.1(2)
C14 C9 C10 115.9(2)
C14 C9 B1 126.0(2)
C10 C9 B1 117.8(2)
C11 C10 C9 122.8(2)
C12 C11 C10 119.7(3)
C11 C12 C13 119.8(3)
C12 C13 C14 120.1(3)
C9 C14 C13 121.7(3)
C20 C15 C16 116.2(2)
C20 C15 B2 122.7(2)
C16 C15 B2 119.9(2)
C17 C16 C15 122.2(2)
C18 C17 C16 120.2(2)
C17 C18 C19 119.4(2)
C18 C19 C20 119.9(3)
C15 C20 C19 122.1(2)
C22 C21 N5 109.2(2)
C22 C21 B1 134.0(2)
N5 C21 B1 114.91(19)
C21 C22 C23 108.1(2)
C21 C22 N6 126.5(2)
C23 C22 N6 124.8(2)
C28 C23 C24 120.2(2)
C28 C23 C22 132.9(2)
C24 C23 C22 106.8(2)
N5 C24 C25 131.9(2)
N5 C24 C23 108.0(2)
C25 C24 C23 120.0(2)
C26 C25 C24 119.0(2)
C25 C26 C27 121.1(2)
C28 C27 C26 120.9(2)
C27 C28 C23 118.9(3)
C30 C29 C34 118.8(3)
C30 C29 N6 119.6(3)
C34 C29 N6 121.5(2)
C31 C30 C29 120.5(3)
C32 C31 C30 120.7(3)
C31 C32 C33 119.0(3)
C32 C33 C34 121.2(3)
C33 C34 C29 119.8(3)
C36 C35 C40 119.8(3)
C35 C36 C37 119.9(3)
C38 C37 C36 119.5(3)
C39 C38 C37 120.4(3)
C38 C39 C40 120.1(3)
C35 C40 C39 120.2(3)
C4 N1 C1 109.18(19)
C4 N1 B1 117.00(18)
C1 N1 B1 130.96(19)
C4 N2 C2 109.48(19)
C4 N2 C3 128.5(2)
C2 N2 C3 122.0(2)
C8 N3 C5 109.8(2)
C8 N3 B2 118.09(19)
C5 N3 B2 132.1(2)
C8 N4 C6 109.1(2)
C8 N4 C7 127.0(2)
C6 N4 C7 123.9(2)
C24 N5 C21 107.80(19)
C24 N5 B2 132.09(19)
C21 N5 B2 115.78(18)
C29 N6 C22 123.0(2)

loop_
_geom_bond_atom_site_label_1
_geom_bond_atom_site_label_2
_geom_bond_distance
B1 C9 1.602(4)
B1 N1 1.605(3)
B1 C8 1.615(3)
B1 C21 1.623(3)
B2 N5 1.568(3)
B2 N3 1.581(3)
B2 C15 1.603(3)
B2 C4 1.648(3)
C1 C2 1.345(3)
C1 N1 1.376(3)
C2 N2 1.376(3)
C3 N2 1.449(3)
C4 N1 1.352(3)
C4 N2 1.353(3)
C5 C6 1.337(4)
C5 N3 1.379(3)
C6 N4 1.379(3)
C7 N4 1.457(3)
C8 N3 1.341(3)
C8 N4 1.350(3)
C9 C14 1.392(3)
C9 C10 1.406(3)
C10 C11 1.381(3)
C11 C12 1.366(4)
C12 C13 1.389(4)
C13 C14 1.392(4)
C15 C20 1.388(3)
C15 C16 1.398(3)
C16 C17 1.381(3)
C17 C18 1.377(4)
C18 C19 1.378(4)
C19 C20 1.393(3)
C21 C22 1.367(3)
C21 N5 1.410(3)
C22 C23 1.423(3)
C22 N6 1.427(3)
C23 C28 1.400(3)
C23 C24 1.421(3)
C24 N5 1.388(3)
C24 C25 1.391(3)
C25 C26 1.381(4)
C26 C27 1.401(4)
C27 C28 1.373(4)
C29 C30 1.387(4)
C29 C34 1.388(4)
C29 N6 1.393(3)
C30 C31 1.387(4)
C31 C32 1.369(5)
C32 C33 1.380(5)
C33 C34 1.383(4)
C35 C36 1.365(5)
C35 C40 1.366(5)
C36 C37 1.391(5)
C37 C38 1.363(5)
C38 C39 1.356(4)
C39 C40 1.375(4)
